data_4033196
loop_
_publ_author_name
'Bisht, Shweta'
'Peddinti, Rama Krishna'

_publ_section_title
;
 FeCl3-Mediated Domino Reaction of Benzoxazinones with Aroylmethylidene
 Malonates: Synthesis to Functionalized Pyrrolobenzoxazines.
;
_journal_issue 24
_journal_name_full 'The Journal of organic chemistry'
_journal_page_first 13617
_journal_page_last 13625
_journal_paper_doi 10.1021/acs.joc.7b02207
_journal_volume 82
_journal_year 2017
_chemical_formula_moiety 'C24 H19 N O8'
_chemical_formula_sum 'C24 H19 N O8'
_chemical_formula_weight 449.40
_space_group_crystal_system triclinic
_space_group_IT_number 2
_space_group_name_Hall '-P 1'
_space_group_name_H-M_alt 'P -1'
_symmetry_space_group_name_Hall '-P 1'
_symmetry_space_group_name_H-M 'P -1'
_atom_sites_solution_hydrogens mixed
_audit_creation_method SHELXL-2014/7
_cell_angle_alpha 76.273(6)
_cell_angle_beta 87.655(7)
_cell_angle_gamma 78.310(6)
_cell_formula_units_Z 2
_cell_length_a 8.1655(13)
_cell_length_b 10.6003(18)
_cell_length_c 12.896(2)
_cell_measurement_reflns_used 9560
_cell_measurement_temperature 295(2)
_cell_measurement_theta_max 26.37
_cell_measurement_theta_min 2.87
_cell_volume 1061.8(3)
_computing_cell_refinement 'Bruker SAINT'
_computing_data_collection 'Bruker APEX2'
_computing_data_reduction 'Bruker SAINT'
_computing_molecular_graphics 'Bruker SHELXTL'
_computing_publication_material 'Bruker SHELXTL'
_computing_structure_refinement 'SHELXL-2014/7 (Sheldrick, 2014)'
_computing_structure_solution 'SHELXS-97 (Sheldrick 2008)'
_diffrn_ambient_temperature 295(2)
_diffrn_measured_fraction_theta_full 0.991
_diffrn_measured_fraction_theta_max 0.990
_diffrn_measurement_device_type 'Bruker APEX-II CCD'
_diffrn_measurement_method '\f and \w scans'
_diffrn_radiation_type MoK\a
_diffrn_radiation_wavelength 0.71073
_diffrn_reflns_av_R_equivalents 0.0303
_diffrn_reflns_av_unetI/netI 0.0157
_diffrn_reflns_Laue_measured_fraction_full 0.991
_diffrn_reflns_Laue_measured_fraction_max 0.990
_diffrn_reflns_limit_h_max 10
_diffrn_reflns_limit_h_min -10
_diffrn_reflns_limit_k_max 13
_diffrn_reflns_limit_k_min -13
_diffrn_reflns_limit_l_max 16
_diffrn_reflns_limit_l_min -16
_diffrn_reflns_number 38115
_diffrn_reflns_point_group_measured_fraction_full 0.991
_diffrn_reflns_point_group_measured_fraction_max 0.990
_diffrn_reflns_theta_full 25.242
_diffrn_reflns_theta_max 26.420
_diffrn_reflns_theta_min 2.547
_exptl_absorpt_coefficient_mu 0.107
_exptl_absorpt_correction_type none
_exptl_crystal_colour 'pale yellow'
_exptl_crystal_density_diffrn 1.406
_exptl_crystal_description block
_exptl_crystal_F_000 468
_exptl_crystal_size_max 0.27
_exptl_crystal_size_mid 0.19
_exptl_crystal_size_min 0.12
_refine_diff_density_max 0.228
_refine_diff_density_min -0.253
_refine_diff_density_rms 0.046
_refine_ls_extinction_method none
_refine_ls_goodness_of_fit_ref 1.052
_refine_ls_hydrogen_treatment mixed
_refine_ls_matrix_type full
_refine_ls_number_parameters 305
_refine_ls_number_reflns 4302
_refine_ls_number_restraints 0
_refine_ls_restrained_S_all 1.052
_refine_ls_R_factor_all 0.0490
_refine_ls_R_factor_gt 0.0428
_refine_ls_shift/su_max 0.000
_refine_ls_shift/su_mean 0.000
_refine_ls_structure_factor_coef Fsqd
_refine_ls_weighting_details 'w=1/[\s^2^(Fo^2^)+(0.0665P)^2^+0.3423P] where P=(Fo^2^+2Fc^2^)/3'
_refine_ls_weighting_scheme calc
_refine_ls_wR_factor_gt 0.1187
_refine_ls_wR_factor_ref 0.1240
_reflns_Friedel_coverage 0.000
_reflns_number_gt 3790
_reflns_number_total 4302
_reflns_threshold_expression 'I > 2\s(I)'
_cod_data_source_file jo7b02207_si_002.cif
_cod_data_source_block shelx
_cod_depositor_comments 'Adding full bibliography for 4033196.cif.'
_cod_database_code 4033196
_shelx_shelxl_version_number 2014/7
_shelx_space_group_comment
;
The symmetry employed for this shelxl refinement is uniquely defined
by the following loop, which should always be used as a source of
symmetry information in preference to the above space-group names.
They are only intended as comments.
;

loop_
_space_group_symop_operation_xyz
'x, y, z'
'-x, -y, -z'

loop_
_atom_site_label
_atom_site_type_symbol
_atom_site_fract_x
_atom_site_fract_y
_atom_site_fract_z
_atom_site_U_iso_or_equiv
_atom_site_adp_type
_atom_site_occupancy
_atom_site_site_symmetry_order
_atom_site_calc_flag
_atom_site_refinement_flags_posn
_atom_site_refinement_flags_adp
C1 C 0.69291(18) 0.33529(15) 0.13367(12) 0.0369(3) Uani 1 1 d . .
C2 C 0.55699(16) 0.39718(13) 0.19288(11) 0.0294(3) Uani 1 1 d . .
C3 C 0.57393(17) 0.61661(14) 0.08438(11) 0.0313(3) Uani 1 1 d . .
C4 C 0.5290(2) 0.75357(16) 0.05497(14) 0.0502(4) Uani 1 1 d . .
H4 H 0.4397 0.7977 0.0882 0.060 Uiso 1 1 calc R U
C5 C 0.6172(3) 0.82473(18) -0.02385(16) 0.0612(5) Uani 1 1 d . .
H5 H 0.5863 0.9166 -0.0432 0.073 Uiso 1 1 calc R U
C6 C 0.7495(2) 0.76173(19) -0.07396(14) 0.0531(4) Uani 1 1 d . .
H6 H 0.8071 0.8106 -0.1272 0.064 Uiso 1 1 calc R U
C7 C 0.7959(2) 0.62691(18) -0.04521(13) 0.0452(4) Uani 1 1 d . .
H7 H 0.8857 0.5837 -0.0786 0.054 Uiso 1 1 calc R U
C8 C 0.70942(18) 0.55493(15) 0.03346(11) 0.0349(3) Uani 1 1 d . .
C9 C 0.46163(17) 0.34187(13) 0.27506(11) 0.0302(3) Uani 1 1 d . .
C10 C 0.33895(16) 0.44611(13) 0.29778(11) 0.0294(3) Uani 1 1 d . .
C11 C 0.35935(16) 0.56290(13) 0.22877(10) 0.0288(3) Uani 1 1 d . .
C12 C 0.25174(17) 0.69613(13) 0.21899(11) 0.0303(3) Uani 1 1 d . .
C13 C 0.1230(2) 0.73985(17) 0.14382(13) 0.0463(4) Uani 1 1 d . .
H13 H 0.1048 0.6857 0.1001 0.056 Uiso 1 1 calc R U
C14 C 0.0221(2) 0.86387(19) 0.13408(16) 0.0581(5) Uani 1 1 d . .
H14 H -0.0635 0.8930 0.0834 0.070 Uiso 1 1 calc R U
C15 C 0.0475(2) 0.94464(17) 0.19905(16) 0.0552(5) Uani 1 1 d . .
H15 H -0.0207 1.0279 0.1923 0.066 Uiso 1 1 calc R U
C16 C 0.1738(2) 0.90128(17) 0.27361(16) 0.0544(5) Uani 1 1 d . .
H16 H 0.1918 0.9559 0.3170 0.065 Uiso 1 1 calc R U
C17 C 0.2750(2) 0.77696(15) 0.28506(13) 0.0426(4) Uani 1 1 d . .
H17 H 0.3586 0.7477 0.3371 0.051 Uiso 1 1 calc R U
C18 C 0.20968(17) 0.43699(14) 0.38401(11) 0.0311(3) Uani 1 1 d . .
C19 C 0.07735(17) 0.36406(15) 0.36059(11) 0.0359(3) Uani 1 1 d . .
C20 C -0.0926(3) 0.2116(3) 0.42888(19) 0.0749(7) Uani 1 1 d . .
H20A H -0.1972 0.2736 0.4153 0.112 Uiso 1 1 calc R U
H20B H -0.1025 0.1430 0.4911 0.112 Uiso 1 1 calc R U
H20C H -0.0642 0.1732 0.3686 0.112 Uiso 1 1 calc R U
C21 C 0.28914(17) 0.37969(14) 0.49444(11) 0.0336(3) Uani 1 1 d . .
C22 C 0.2475(3) 0.3625(2) 0.67831(14) 0.0638(6) Uani 1 1 d . .
H22A H 0.2751 0.2676 0.6911 0.096 Uiso 1 1 calc R U
H22B H 0.1615 0.3878 0.7267 0.096 Uiso 1 1 calc R U
H22C H 0.3451 0.3954 0.6892 0.096 Uiso 1 1 calc R U
C23 C 0.46705(18) 0.19921(13) 0.32430(11) 0.0336(3) Uani 1 1 d . .
C24 C 0.6395(3) -0.01206(17) 0.3771(2) 0.0692(6) Uani 1 1 d . .
H24A H 0.6149 -0.0382 0.4516 0.104 Uiso 1 1 calc R U
H24B H 0.7523 -0.0527 0.3644 0.104 Uiso 1 1 calc R U
H24C H 0.5638 -0.0399 0.3362 0.104 Uiso 1 1 calc R U
N1 N 0.49387(14) 0.53318(11) 0.16399(9) 0.0284(2) Uani 1 1 d . .
O1 O 0.76365(14) 0.41945(11) 0.05652(9) 0.0462(3) Uani 1 1 d . .
O2 O 0.74600(17) 0.21954(12) 0.14522(11) 0.0584(4) Uani 1 1 d . .
O3 O 0.01375(15) 0.38692(14) 0.27427(9) 0.0510(3) Uani 1 1 d . .
O4 O 0.03701(14) 0.27969(12) 0.44644(9) 0.0479(3) Uani 1 1 d . .
O5 O 0.42448(15) 0.31051(14) 0.51186(9) 0.0548(3) Uani 1 1 d . .
O6 O 0.18836(14) 0.41753(12) 0.56981(8) 0.0457(3) Uani 1 1 d . .
O7 O 0.34305(15) 0.15398(11) 0.34201(11) 0.0506(3) Uani 1 1 d . .
O8 O 0.62055(14) 0.12981(10) 0.34564(11) 0.0496(3) Uani 1 1 d . .
H18 H 0.148(2) 0.5254(17) 0.3847(13) 0.035(4) Uiso 1 1 d . .

loop_
_atom_site_aniso_label
_atom_site_aniso_U_11
_atom_site_aniso_U_22
_atom_site_aniso_U_33
_atom_site_aniso_U_23
_atom_site_aniso_U_13
_atom_site_aniso_U_12
C1 0.0345(7) 0.0355(8) 0.0372(7) -0.0100(6) 0.0011(6) 0.0023(6)
C2 0.0286(6) 0.0249(6) 0.0335(7) -0.0076(5) -0.0006(5) -0.0011(5)
C3 0.0308(7) 0.0341(7) 0.0287(6) -0.0060(5) 0.0022(5) -0.0078(5)
C4 0.0576(10) 0.0343(8) 0.0536(10) -0.0046(7) 0.0213(8) -0.0079(7)
C5 0.0761(13) 0.0385(9) 0.0639(12) -0.0019(8) 0.0246(10) -0.0167(9)
C6 0.0574(11) 0.0586(11) 0.0439(9) -0.0034(8) 0.0155(8) -0.0256(9)
C7 0.0386(8) 0.0609(10) 0.0365(8) -0.0109(7) 0.0094(6) -0.0132(7)
C8 0.0318(7) 0.0411(8) 0.0311(7) -0.0084(6) 0.0003(5) -0.0059(6)
C9 0.0294(7) 0.0252(7) 0.0344(7) -0.0055(5) -0.0014(5) -0.0029(5)
C10 0.0268(6) 0.0276(6) 0.0320(7) -0.0054(5) 0.0016(5) -0.0036(5)
C11 0.0266(6) 0.0275(6) 0.0310(6) -0.0068(5) 0.0021(5) -0.0024(5)
C12 0.0291(6) 0.0255(6) 0.0321(7) -0.0029(5) 0.0060(5) -0.0013(5)
C13 0.0469(9) 0.0413(9) 0.0462(9) -0.0094(7) -0.0084(7) 0.0026(7)
C14 0.0475(10) 0.0482(10) 0.0636(11) 0.0010(9) -0.0116(8) 0.0108(8)
C15 0.0479(10) 0.0295(8) 0.0753(12) -0.0030(8) 0.0108(9) 0.0089(7)
C16 0.0594(11) 0.0351(8) 0.0703(12) -0.0225(8) 0.0084(9) -0.0024(8)
C17 0.0423(8) 0.0360(8) 0.0488(9) -0.0145(7) -0.0026(7) 0.0000(6)
C18 0.0283(7) 0.0291(7) 0.0328(7) -0.0041(5) 0.0032(5) -0.0025(5)
C19 0.0298(7) 0.0427(8) 0.0336(7) -0.0074(6) 0.0044(6) -0.0061(6)
C20 0.0754(14) 0.0907(17) 0.0741(14) -0.0173(12) 0.0102(11) -0.0565(13)
C21 0.0316(7) 0.0334(7) 0.0350(7) -0.0081(6) 0.0008(5) -0.0045(6)
C22 0.0634(12) 0.0831(14) 0.0340(9) -0.0166(9) -0.0069(8) 0.0154(10)
C23 0.0367(7) 0.0263(7) 0.0366(7) -0.0064(5) 0.0016(6) -0.0048(6)
C24 0.0692(13) 0.0265(8) 0.0957(16) 0.0023(9) 0.0139(11) 0.0055(8)
N1 0.0283(6) 0.0247(5) 0.0301(6) -0.0052(4) 0.0025(4) -0.0025(4)
O1 0.0430(6) 0.0434(6) 0.0458(6) -0.0096(5) 0.0160(5) 0.0018(5)
O2 0.0661(8) 0.0375(6) 0.0608(8) -0.0128(5) 0.0137(6) 0.0134(6)
O3 0.0444(6) 0.0730(8) 0.0370(6) -0.0124(5) -0.0031(5) -0.0150(6)
O4 0.0485(7) 0.0560(7) 0.0417(6) -0.0036(5) 0.0034(5) -0.0264(6)
O5 0.0436(7) 0.0679(8) 0.0417(6) -0.0129(6) -0.0053(5) 0.0154(6)
O6 0.0389(6) 0.0605(7) 0.0328(5) -0.0134(5) -0.0008(4) 0.0047(5)
O7 0.0434(6) 0.0359(6) 0.0699(8) -0.0035(5) 0.0060(5) -0.0132(5)
O8 0.0401(6) 0.0263(5) 0.0727(8) 0.0022(5) -0.0039(5) 0.0003(4)

loop_
_atom_type_symbol
_atom_type_description
_atom_type_scat_dispersion_real
_atom_type_scat_dispersion_imag
_atom_type_scat_source
C C 0.0033 0.0016 'International Tables Vol C Tables 4.2.6.8 and 6.1.1.4'
H H 0.0000 0.0000 'International Tables Vol C Tables 4.2.6.8 and 6.1.1.4'
N N 0.0061 0.0033 'International Tables Vol C Tables 4.2.6.8 and 6.1.1.4'
O O 0.0106 0.0060 'International Tables Vol C Tables 4.2.6.8 and 6.1.1.4'

loop_
_geom_angle_atom_site_label_1
_geom_angle_atom_site_label_2
_geom_angle_atom_site_label_3
_geom_angle
O2 C1 O1 117.52(13)
O2 C1 C2 126.50(15)
O1 C1 C2 115.97(12)
C9 C2 N1 108.26(11)
C9 C2 C1 130.57(13)
N1 C2 C1 120.99(12)
C4 C3 C8 118.07(13)
C4 C3 N1 125.16(13)
C8 C3 N1 116.76(12)
C5 C4 C3 119.97(16)
C5 C4 H4 120.0
C3 C4 H4 120.0
C6 C5 C4 121.02(17)
C6 C5 H5 119.5
C4 C5 H5 119.5
C7 C6 C5 119.63(15)
C7 C6 H6 120.2
C5 C6 H6 120.2
C6 C7 C8 119.90(15)
C6 C7 H7 120.1
C8 C7 H7 120.1
O1 C8 C7 115.97(13)
O1 C8 C3 122.61(13)
C7 C8 C3 121.41(15)
C2 C9 C10 107.11(12)
C2 C9 C23 128.39(12)
C10 C9 C23 124.10(12)
C11 C10 C9 108.51(12)
C11 C10 C18 124.08(12)
C9 C10 C18 127.38(12)
C10 C11 N1 107.60(11)
C10 C11 C12 127.19(12)
N1 C11 C12 125.10(12)
C17 C12 C13 119.22(14)
C17 C12 C11 121.18(13)
C13 C12 C11 119.58(13)
C14 C13 C12 120.01(16)
C14 C13 H13 120.0
C12 C13 H13 120.0
C15 C14 C13 120.46(17)
C15 C14 H14 119.8
C13 C14 H14 119.8
C16 C15 C14 119.55(16)
C16 C15 H15 120.2
C14 C15 H15 120.2
C15 C16 C17 120.72(17)
C15 C16 H16 119.6
C17 C16 H16 119.6
C16 C17 C12 120.00(16)
C16 C17 H17 120.0
C12 C17 H17 120.0
C10 C18 C21 111.79(11)
C10 C18 C19 111.30(11)
C21 C18 C19 113.25(11)
C10 C18 H18 109.5(10)
C21 C18 H18 106.2(9)
C19 C18 H18 104.3(10)
O3 C19 O4 124.93(14)
O3 C19 C18 122.41(14)
O4 C19 C18 112.58(12)
O4 C20 H20A 109.5
O4 C20 H20B 109.5
H20A C20 H20B 109.5
O4 C20 H20C 109.5
H20A C20 H20C 109.5
H20B C20 H20C 109.5
O5 C21 O6 123.88(13)
O5 C21 C18 124.89(13)
O6 C21 C18 111.23(11)
O6 C22 H22A 109.5
O6 C22 H22B 109.5
H22A C22 H22B 109.5
O6 C22 H22C 109.5
H22A C22 H22C 109.5
H22B C22 H22C 109.5
O7 C23 O8 124.46(13)
O7 C23 C9 122.30(13)
O8 C23 C9 113.24(12)
O8 C24 H24A 109.5
O8 C24 H24B 109.5
H24A C24 H24B 109.5
O8 C24 H24C 109.5
H24A C24 H24C 109.5
H24B C24 H24C 109.5
C11 N1 C2 108.52(11)
C11 N1 C3 130.92(11)
C2 N1 C3 120.44(11)
C1 O1 C8 122.83(11)
C19 O4 C20 114.54(14)
C21 O6 C22 115.80(12)
C23 O8 C24 116.88(14)

loop_
_geom_bond_atom_site_label_1
_geom_bond_atom_site_label_2
_geom_bond_distance
C1 O2 1.1911(19)
C1 O1 1.3638(19)
C1 C2 1.4555(19)
C2 C9 1.3768(19)
C2 N1 1.3937(17)
C3 C4 1.386(2)
C3 C8 1.391(2)
C3 N1 1.4184(17)
C4 C5 1.384(2)
C4 H4 0.9300
C5 C6 1.373(3)
C5 H5 0.9300
C6 C7 1.365(3)
C6 H6 0.9300
C7 C8 1.379(2)
C7 H7 0.9300
C8 O1 1.3774(19)
C9 C10 1.4112(19)
C9 C23 1.4871(19)
C10 C11 1.3788(19)
C10 C18 1.5015(19)
C11 N1 1.3832(17)
C11 C12 1.4846(18)
C12 C17 1.386(2)
C12 C13 1.390(2)
C13 C14 1.384(2)
C13 H13 0.9300
C14 C15 1.380(3)
C14 H14 0.9300
C15 C16 1.371(3)
C15 H15 0.9300
C16 C17 1.385(2)
C16 H16 0.9300
C17 H17 0.9300
C18 C21 1.5243(19)
C18 C19 1.527(2)
C18 H18 0.973(17)
C19 O3 1.1983(18)
C19 O4 1.3243(18)
C20 O4 1.449(2)
C20 H20A 0.9600
C20 H20B 0.9600
C20 H20C 0.9600
C21 O5 1.1930(18)
C21 O6 1.3300(18)
C22 O6 1.444(2)
C22 H22A 0.9600
C22 H22B 0.9600
C22 H22C 0.9600
C23 O7 1.1971(18)
C23 O8 1.3215(18)
C24 O8 1.439(2)
C24 H24A 0.9600
C24 H24B 0.9600
C24 H24C 0.9600
